data_2213503
loop_
_publ_author_name
'Guo, Ming-Lin'
'Guo, Chen-Hu'
'Li, Hui-Zhen'
'Chang, Hong'

_publ_section_title
;
 Tetrakis(1-<i>n</i>-hexylpyridinium) octamolybdate
;
_journal_coeditor_code PK2017
_journal_issue 5
_journal_name_full 'Acta Crystallographica Section E'
_journal_page_first m1471
_journal_page_last m1471
_journal_paper_doi 10.1107/S1600536807019423
_journal_volume 63
_journal_year 2007
_chemical_formula_iupac '(C11 H18 N)4 [Mo8 O26]'
_chemical_formula_moiety '4(C11 H18 N +), Mo8 O26 4-'
_chemical_formula_sum 'C44 H72 Mo8 N4 O26'
_chemical_formula_weight 1840.58
_chemical_name_systematic
;
Tetrakis(1-n-hexylpyridinium) octamolybdate
;
_space_group_IT_number 14
_symmetry_cell_setting monoclinic
_symmetry_space_group_name_Hall '-P 2yn'
_symmetry_space_group_name_H-M 'P 1 21/n 1'
_atom_sites_solution_hydrogens geom
_atom_sites_solution_primary direct
_atom_sites_solution_secondary difmap
_audit_creation_method SHELXL-97
_cell_angle_alpha 90.00
_cell_angle_beta 94.964(5)
_cell_angle_gamma 90.00
_cell_formula_units_Z 2
_cell_length_a 15.474(4)
_cell_length_b 12.051(3)
_cell_length_c 16.592(4)
_cell_measurement_reflns_used 2002
_cell_measurement_temperature 294(2)
_cell_measurement_theta_max 21.57
_cell_measurement_theta_min 2.42
_cell_volume 3082.4(13)
_computing_cell_refinement 'SAINT (Bruker 1997)'
_computing_data_collection 'SMART (Bruker 1997)'
_computing_data_reduction SAINT
_computing_molecular_graphics SHELXTL
_computing_publication_material SHELXTL
_computing_structure_refinement SHELXTL
_computing_structure_solution 'SHELXTL (Bruker, 2001)'
_diffrn_ambient_temperature 294(2)
_diffrn_measured_fraction_theta_full 0.999
_diffrn_measured_fraction_theta_max 0.999
_diffrn_measurement_device_type 'Bruker SMART CCD area-detector'
_diffrn_measurement_method '\f and \w'
_diffrn_radiation_monochromator graphite
_diffrn_radiation_source 'fine-focus sealed tube'
_diffrn_radiation_type MoK\a
_diffrn_radiation_wavelength 0.71073
_diffrn_reflns_av_R_equivalents 0.0824
_diffrn_reflns_av_sigmaI/netI 0.0992
_diffrn_reflns_limit_h_max 11
_diffrn_reflns_limit_h_min -18
_diffrn_reflns_limit_k_max 14
_diffrn_reflns_limit_k_min -14
_diffrn_reflns_limit_l_max 19
_diffrn_reflns_limit_l_min -19
_diffrn_reflns_number 15694
_diffrn_reflns_theta_full 25.03
_diffrn_reflns_theta_max 25.03
_diffrn_reflns_theta_min 1.73
_diffrn_standards_number 0
_exptl_absorpt_coefficient_mu 1.653
_exptl_absorpt_correction_T_max 0.765
_exptl_absorpt_correction_T_min 0.698
_exptl_absorpt_correction_type multi-scan
_exptl_absorpt_process_details '(SADABS; Sheldrick, 1996)'
_exptl_crystal_colour Colorless
_exptl_crystal_density_diffrn 1.983
_exptl_crystal_density_method 'not measured'
_exptl_crystal_description Block
_exptl_crystal_F_000 1816
_exptl_crystal_size_max 0.22
_exptl_crystal_size_mid 0.20
_exptl_crystal_size_min 0.16
_refine_diff_density_max 0.631
_refine_diff_density_min -0.620
_refine_ls_extinction_method none
_refine_ls_goodness_of_fit_ref 0.953
_refine_ls_hydrogen_treatment constr
_refine_ls_matrix_type full
_refine_ls_number_parameters 370
_refine_ls_number_reflns 5450
_refine_ls_number_restraints 78
_refine_ls_restrained_S_all 0.955
_refine_ls_R_factor_all 0.119
_refine_ls_R_factor_gt 0.044
_refine_ls_shift/su_max 0.000
_refine_ls_shift/su_mean 0.000
_refine_ls_structure_factor_coef Fsqd
_refine_ls_weighting_details 'calc w=1/[\s^2^(Fo^2^)+(0.0421P)^2^] where P=(Fo^2^+2Fc^2^)/3'
_refine_ls_weighting_scheme calc
_refine_ls_wR_factor_gt 0.086
_refine_ls_wR_factor_ref 0.114
_reflns_number_gt 2782
_reflns_number_total 5450
_reflns_threshold_expression I>2\s(I)
_cod_data_source_file pk2017.cif
_cod_data_source_block I
_cod_depositor_comments
;
The following automatic conversions were performed:
'_symmetry_cell_setting' value 'Monoclinic' changed to 'monoclinic'
according to '/home/saulius/struct/CIF-dictionaries/cif_core.dic'
dictionary named 'cif_core.dic' version 2.4.1 from 2010-06-29.

Automatic conversion script
Id: cif_fix_enum 1527 2010-12-29 10:47:43Z saulius 

The following automatic conversions were performed:

'_symmetry_cell_setting' value 'Monoclinic' changed to 'monoclinic'
according to /home/saulius/struct/CIF-dictionaries/cif_core.dic
dictionary named 'cif_core.dic' version 2.4.1 from 2010-06-29.

Automatic conversion script
Id: cif_fix_values 1715 2011-07-08 13:25:40Z adriana 
;
_cod_original_sg_symbol_H-M 'P 21/n'
_cod_database_code 2213503
_cod_database_fobs_code 2213503

loop_
_symmetry_equiv_pos_as_xyz
'x, y, z'
'-x+1/2, y+1/2, -z+1/2'
'-x, -y, -z'
'x-1/2, -y-1/2, z-1/2'

loop_
_atom_site_type_symbol
_atom_site_label
_atom_site_fract_x
_atom_site_fract_y
_atom_site_fract_z
_atom_site_U_iso_or_equiv
_atom_site_adp_type
_atom_site_calc_flag
_atom_site_refinement_flags
_atom_site_occupancy
Mo Mo1 0.41536(5) 0.20179(6) 0.04058(5) 0.0450(2) Uani d . 1
Mo Mo2 0.48353(5) 0.07732(7) 0.20537(5) 0.0499(3) Uani d . 1
Mo Mo3 0.53068(5) 0.16326(7) -0.12012(5) 0.0476(2) Uani d . 1
Mo Mo4 0.39661(5) -0.03796(6) -0.04320(5) 0.0408(2) Uani d . 1
O O1 0.4177(4) 0.3339(5) 0.0102(4) 0.0603(18) Uani d . 1
O O2 0.3120(4) 0.1786(5) 0.0627(4) 0.0545(17) Uani d . 1
O O3 0.5349(4) 0.1230(6) 0.2923(4) 0.0670(19) Uani d . 1
O O4 0.3787(4) 0.0657(5) 0.2242(4) 0.0588(18) Uani d . 1
O O5 0.4897(4) 0.2894(5) -0.1449(4) 0.0638(19) Uani d . 1
O O6 0.6361(4) 0.1711(5) -0.1393(4) 0.0618(19) Uani d . 1
O O7 0.2955(3) -0.0510(5) -0.0137(3) 0.0504(16) Uani d . 1
O O8 0.4487(3) -0.1747(4) 0.0012(3) 0.0404(14) Uani d . 1
O O9 0.4740(3) 0.2126(5) 0.1435(3) 0.0497(16) Uani d . 1
O O10 0.4588(3) 0.0179(4) 0.0689(3) 0.0412(14) Uani d . 1
O O11 0.4034(3) 0.1201(4) -0.0639(3) 0.0424(15) Uani d . 1
O O12 0.4840(3) 0.0770(5) -0.2070(3) 0.0494(16) Uani d . 1
O O13 0.3885(3) -0.0793(5) -0.1431(3) 0.0484(15) Uani d . 1
N N1 0.2719(6) 0.4703(7) 0.8434(5) 0.063(2) Uani d . 1
N N2 0.1678(5) 0.0741(6) 0.2113(5) 0.0553(18) Uani d U 1
C C1 0.2063(8) 0.5384(10) 0.8243(7) 0.078(3) Uani d . 1
H H1 0.1574 0.5123 0.7935 0.094 Uiso calc R 1
C C2 0.2091(9) 0.6445(10) 0.8486(9) 0.095(4) Uani d . 1
H H2 0.1626 0.6918 0.8354 0.114 Uiso calc R 1
C C3 0.2804(12) 0.6813(11) 0.8924(9) 0.113(5) Uani d . 1
H H3 0.2836 0.7549 0.9092 0.136 Uiso calc R 1
C C4 0.3472(10) 0.6120(14) 0.9121(9) 0.109(5) Uani d . 1
H H4 0.3958 0.6377 0.9435 0.131 Uiso calc R 1
C C5 0.3441(8) 0.5047(11) 0.8863(7) 0.081(3) Uani d . 1
H H5 0.3906 0.4569 0.8981 0.097 Uiso calc R 1
C C6 0.2610(6) 0.3530(8) 0.8199(6) 0.072(2) Uani d U 1
H H6A 0.3178 0.3195 0.8179 0.086 Uiso calc R 1
H H6B 0.2312 0.3490 0.7661 0.086 Uiso calc R 1
C C7 0.2105(6) 0.2877(8) 0.8775(6) 0.070(2) Uani d U 1
H H7A 0.2436 0.2828 0.9297 0.084 Uiso calc R 1
H H7B 0.1564 0.3254 0.8848 0.084 Uiso calc R 1
C C8 0.1920(6) 0.1735(8) 0.8450(7) 0.073(2) Uani d U 1
H H8A 0.2466 0.1354 0.8405 0.088 Uiso calc R 1
H H8B 0.1628 0.1796 0.7911 0.088 Uiso calc R 1
C C9 0.1370(7) 0.1045(9) 0.8962(7) 0.078(2) Uani d U 1
H H9A 0.0820 0.1418 0.9006 0.094 Uiso calc R 1
H H9B 0.1659 0.0978 0.9502 0.094 Uiso calc R 1
C C10 0.1201(7) -0.0099(9) 0.8613(7) 0.084(2) Uani d U 1
H H10A 0.0911 -0.0031 0.8073 0.101 Uiso calc R 1
H H10B 0.1751 -0.0471 0.8568 0.101 Uiso calc R 1
C C11 0.0653(8) -0.0788(10) 0.9123(7) 0.103(4) Uani d U 1
H H11A 0.0974 -0.0949 0.9632 0.155 Uiso calc R 1
H H11B 0.0500 -0.1470 0.8848 0.155 Uiso calc R 1
H H11C 0.0136 -0.0387 0.9218 0.155 Uiso calc R 1
C C12 0.1944(6) 0.0055(8) 0.1554(6) 0.053(3) Uani d . 1
H H12 0.2310 0.0314 0.1180 0.064 Uiso calc R 1
C C13 0.1683(6) -0.1019(9) 0.1532(7) 0.067(3) Uani d . 1
H H13 0.1884 -0.1507 0.1155 0.080 Uiso calc R 1
C C14 0.1128(7) -0.1372(9) 0.2062(8) 0.078(3) Uani d . 1
H H14 0.0915 -0.2094 0.2032 0.094 Uiso calc R 1
C C15 0.0881(7) -0.0664(11) 0.2643(7) 0.091(4) Uani d . 1
H H15 0.0536 -0.0917 0.3036 0.109 Uiso calc R 1
C C16 0.1140(7) 0.0401(10) 0.2642(6) 0.076(3) Uani d . 1
H H16 0.0942 0.0900 0.3012 0.092 Uiso calc R 1
C C17 0.1953(6) 0.1912(7) 0.2100(6) 0.0611(19) Uani d U 1
H H17A 0.2547 0.1946 0.1958 0.073 Uiso calc R 1
H H17B 0.1939 0.2221 0.2639 0.073 Uiso calc R 1
C C18 0.1401(6) 0.2599(8) 0.1522(6) 0.068(2) Uani d U 1
H H18A 0.0831 0.2671 0.1718 0.082 Uiso calc R 1
H H18B 0.1332 0.2220 0.1005 0.082 Uiso calc R 1
C C19 0.1760(7) 0.3735(9) 0.1398(6) 0.074(2) Uani d U 1
H H19A 0.1864 0.4092 0.1922 0.088 Uiso calc R 1
H H19B 0.2316 0.3658 0.1175 0.088 Uiso calc R 1
C C20 0.1206(7) 0.4467(9) 0.0863(7) 0.084(2) Uani d U 1
H H20A 0.0653 0.4567 0.1087 0.101 Uiso calc R 1
H H20B 0.1096 0.4118 0.0337 0.101 Uiso calc R 1
C C21 0.1629(8) 0.5616(9) 0.0757(7) 0.092(3) Uani d U 1
H H21A 0.1800 0.5928 0.1285 0.111 Uiso calc R 1
H H21B 0.2147 0.5526 0.0473 0.111 Uiso calc R 1
C C22 0.1029(8) 0.6387(11) 0.0300(8) 0.119(4) Uani d U 1
H H22A 0.0886 0.6101 -0.0235 0.179 Uiso calc R 1
H H22B 0.1302 0.7099 0.0265 0.179 Uiso calc R 1
H H22C 0.0510 0.6464 0.0572 0.179 Uiso calc R 1

loop_
_atom_site_aniso_label
_atom_site_aniso_U_11
_atom_site_aniso_U_22
_atom_site_aniso_U_33
_atom_site_aniso_U_12
_atom_site_aniso_U_13
_atom_site_aniso_U_23
Mo1 0.0468(5) 0.0387(5) 0.0525(6) 0.0037(4) 0.0212(4) -0.0021(4)
Mo2 0.0500(5) 0.0571(6) 0.0447(6) 0.0045(4) 0.0156(4) -0.0054(4)
Mo3 0.0508(5) 0.0426(5) 0.0529(6) -0.0015(4) 0.0245(4) 0.0059(4)
Mo4 0.0381(4) 0.0379(5) 0.0484(5) -0.0023(4) 0.0154(4) -0.0029(4)
O1 0.071(4) 0.036(4) 0.078(5) 0.005(3) 0.029(4) 0.001(3)
O2 0.048(4) 0.059(4) 0.061(4) 0.003(3) 0.027(3) 0.004(3)
O3 0.070(5) 0.079(5) 0.054(4) 0.010(4) 0.013(3) -0.016(4)
O4 0.045(4) 0.073(5) 0.061(4) 0.007(3) 0.023(3) 0.003(4)
O5 0.073(5) 0.053(4) 0.069(5) 0.004(4) 0.027(4) 0.017(4)
O6 0.051(4) 0.069(5) 0.070(5) -0.008(3) 0.031(3) 0.013(4)
O7 0.040(4) 0.045(4) 0.069(4) -0.004(3) 0.021(3) -0.001(3)
O8 0.043(3) 0.038(3) 0.043(4) 0.001(3) 0.020(3) -0.001(3)
O9 0.050(4) 0.045(4) 0.056(4) -0.001(3) 0.015(3) -0.013(3)
O10 0.043(3) 0.033(3) 0.050(4) -0.002(3) 0.018(3) -0.002(3)
O11 0.040(3) 0.042(4) 0.046(4) 0.003(3) 0.015(3) 0.007(3)
O12 0.050(4) 0.063(4) 0.038(4) 0.013(3) 0.017(3) 0.006(3)
O13 0.047(4) 0.049(4) 0.050(4) -0.001(3) 0.011(3) -0.007(3)
N1 0.065(6) 0.053(6) 0.072(6) -0.011(5) 0.011(5) 0.000(5)
N2 0.054(4) 0.049(4) 0.066(4) 0.010(3) 0.027(4) -0.001(4)
C1 0.082(9) 0.058(8) 0.095(10) -0.017(7) 0.019(7) 0.000(7)
C2 0.100(11) 0.055(9) 0.133(13) -0.013(7) 0.020(9) -0.009(8)
C3 0.169(17) 0.053(9) 0.121(14) -0.023(10) 0.027(12) -0.004(9)
C4 0.109(12) 0.092(12) 0.123(13) -0.048(10) -0.002(9) 0.008(10)
C5 0.082(9) 0.081(10) 0.080(9) -0.010(7) 0.007(7) 0.018(7)
C6 0.066(5) 0.055(5) 0.093(6) -0.008(4) 0.008(4) -0.003(5)
C7 0.066(4) 0.054(4) 0.090(5) -0.005(4) 0.004(4) 0.001(4)
C8 0.070(4) 0.057(4) 0.093(5) -0.002(4) 0.004(4) 0.003(4)
C9 0.072(4) 0.062(4) 0.099(5) -0.003(4) 0.002(4) 0.005(4)
C10 0.079(5) 0.068(5) 0.105(5) -0.005(4) 0.001(4) 0.007(5)
C11 0.101(5) 0.096(5) 0.111(5) -0.003(4) 0.001(4) 0.006(4)
C12 0.048(6) 0.054(7) 0.059(7) -0.002(5) 0.020(5) -0.004(5)
C13 0.052(7) 0.058(8) 0.094(9) 0.011(5) 0.022(6) 0.007(6)
C14 0.070(8) 0.048(7) 0.117(11) 0.008(6) 0.013(7) 0.013(7)
C15 0.077(9) 0.104(11) 0.099(10) 0.013(8) 0.047(7) 0.051(9)
C16 0.073(8) 0.078(9) 0.085(9) 0.030(7) 0.049(7) 0.022(7)
C17 0.064(4) 0.053(4) 0.070(4) 0.007(4) 0.024(4) -0.005(4)
C18 0.071(4) 0.060(4) 0.078(5) 0.005(4) 0.024(4) -0.003(4)
C19 0.081(5) 0.065(5) 0.079(5) 0.002(4) 0.026(4) -0.003(4)
C20 0.091(5) 0.077(5) 0.086(5) 0.003(4) 0.025(4) -0.001(4)
C21 0.102(5) 0.086(5) 0.091(5) 0.005(5) 0.026(5) 0.004(5)
C22 0.126(5) 0.115(5) 0.117(5) -0.002(4) 0.014(4) 0.003(4)

loop_
_atom_type_symbol
_atom_type_description
_atom_type_scat_dispersion_real
_atom_type_scat_dispersion_imag
_atom_type_scat_source
C C 0.0033 0.0016 'International Tables Vol C Tables 4.2.6.8 and 6.1.1.4'
H H 0.0000 0.0000 'International Tables Vol C Tables 4.2.6.8 and 6.1.1.4'
N N 0.0061 0.0033 'International Tables Vol C Tables 4.2.6.8 and 6.1.1.4'
O O 0.0106 0.0060 'International Tables Vol C Tables 4.2.6.8 and 6.1.1.4'
Mo Mo -1.6832 0.6857 'International Tables Vol C Tables 4.2.6.8 and 6.1.1.4'

loop_
_geom_angle_atom_site_label_1
_geom_angle_atom_site_label_2
_geom_angle_atom_site_label_3
_geom_angle_site_symmetry_1
_geom_angle_site_symmetry_3
_geom_angle
O1 Mo1 O2 . . 105.6(3)
O1 Mo1 O9 . . 100.8(3)
O2 Mo1 O9 . . 101.9(3)
O1 Mo1 O11 . . 102.2(3)
O2 Mo1 O11 . . 95.1(2)
O9 Mo1 O11 . . 146.4(2)
O1 Mo1 O8 . 3_655 90.0(2)
O2 Mo1 O8 . 3_655 161.6(2)
O9 Mo1 O8 . 3_655 84.3(2)
O11 Mo1 O8 . 3_655 71.63(19)
O1 Mo1 O10 . . 160.9(2)
O2 Mo1 O10 . . 93.4(2)
O9 Mo1 O10 . . 77.0(2)
O11 Mo1 O10 . . 73.2(2)
O8 Mo1 O10 3_655 . 70.90(17)
O1 Mo1 Mo4 . . 136.9(2)
O2 Mo1 Mo4 . . 83.9(2)
O9 Mo1 Mo4 . . 118.54(17)
O11 Mo1 Mo4 . . 34.73(15)
O8 Mo1 Mo4 3_655 . 77.98(13)
O10 Mo1 Mo4 . . 41.53(13)
O1 Mo1 Mo2 . . 133.4(2)
O2 Mo1 Mo2 . . 89.1(2)
O9 Mo1 Mo2 . . 32.60(17)
O11 Mo1 Mo2 . . 120.61(16)
O8 Mo1 Mo2 3_655 . 87.06(14)
O10 Mo1 Mo2 . . 47.42(13)
Mo4 Mo1 Mo2 . . 87.65(3)
O3 Mo2 O4 . . 105.1(3)
O3 Mo2 O12 . 3_655 101.6(3)
O4 Mo2 O12 . 3_655 99.9(3)
O3 Mo2 O9 . . 100.9(3)
O4 Mo2 O9 . . 98.0(3)
O12 Mo2 O9 3_655 . 146.4(2)
O3 Mo2 O13 . 3_655 91.2(2)
O4 Mo2 O13 . 3_655 163.7(3)
O12 Mo2 O13 3_655 3_655 77.5(2)
O9 Mo2 O13 . 3_655 77.4(2)
O3 Mo2 O10 . . 160.7(2)
O4 Mo2 O10 . . 94.2(2)
O12 Mo2 O10 3_655 . 75.1(2)
O9 Mo2 O10 . . 75.4(2)
O13 Mo2 O10 3_655 . 69.54(18)
O3 Mo2 Mo1 . . 132.4(2)
O4 Mo2 Mo1 . . 86.9(2)
O12 Mo2 Mo1 3_655 . 121.87(17)
O9 Mo2 Mo1 . . 31.49(17)
O13 Mo2 Mo1 3_655 . 81.13(15)
O10 Mo2 Mo1 . . 46.81(13)
O5 Mo3 O6 . . 104.6(3)
O5 Mo3 O12 . . 101.6(3)
O6 Mo3 O12 . . 101.6(3)
O5 Mo3 O8 . 3_655 101.9(3)
O6 Mo3 O8 . 3_655 96.3(3)
O12 Mo3 O8 . 3_655 145.7(2)
O5 Mo3 O11 . . 89.2(2)
O6 Mo3 O11 . . 163.4(2)
O12 Mo3 O11 . . 84.3(2)
O8 Mo3 O11 3_655 . 71.48(19)
O5 Mo3 O10 . 3_655 160.5(2)
O6 Mo3 O10 . 3_655 94.7(2)
O12 Mo3 O10 . 3_655 76.8(2)
O8 Mo3 O10 3_655 3_655 72.70(19)
O11 Mo3 O10 . 3_655 71.27(18)
O5 Mo3 Mo4 . 3_655 136.5(2)
O6 Mo3 Mo4 . 3_655 85.0(2)
O12 Mo3 Mo4 . 3_655 118.11(17)
O8 Mo3 Mo4 3_655 3_655 34.68(15)
O11 Mo3 Mo4 . 3_655 78.62(13)
O10 Mo3 Mo4 3_655 3_655 41.35(13)
O7 Mo4 O13 . . 105.1(3)
O7 Mo4 O11 . . 102.0(2)
O13 Mo4 O11 . . 96.5(2)
O7 Mo4 O8 . . 100.1(2)
O13 Mo4 O8 . . 96.5(2)
O11 Mo4 O8 . . 150.4(2)
O7 Mo4 O10 . . 97.8(2)
O13 Mo4 O10 . . 157.1(2)
O11 Mo4 O10 . . 79.4(2)
O8 Mo4 O10 . . 78.3(2)
O7 Mo4 O10 . 3_655 173.7(2)
O13 Mo4 O10 . 3_655 81.1(2)
O11 Mo4 O10 . 3_655 78.36(19)
O8 Mo4 O10 . 3_655 77.54(19)
O10 Mo4 O10 . 3_655 76.0(2)
O7 Mo4 Mo1 . . 90.55(19)
O13 Mo4 Mo1 . . 132.26(19)
O11 Mo4 Mo1 . . 35.74(16)
O8 Mo4 Mo1 . . 125.31(16)
O10 Mo4 Mo1 . . 47.10(14)
O10 Mo4 Mo1 3_655 . 86.19(13)
O7 Mo4 Mo3 . 3_655 88.7(2)
O13 Mo4 Mo3 . 3_655 131.65(19)
O11 Mo4 Mo3 . 3_655 126.12(16)
O8 Mo4 Mo3 . 3_655 35.19(15)
O10 Mo4 Mo3 . 3_655 46.69(14)
O10 Mo4 Mo3 3_655 3_655 86.06(13)
Mo1 Mo4 Mo3 . 3_655 92.62(3)
Mo4 O8 Mo3 . 3_655 110.1(2)
Mo4 O8 Mo1 . 3_655 111.4(2)
Mo3 O8 Mo1 3_655 3_655 103.8(2)
Mo1 O9 Mo2 . . 115.9(3)
Mo4 O10 Mo4 . 3_655 104.0(2)
Mo4 O10 Mo3 . 3_655 91.96(19)
Mo4 O10 Mo3 3_655 3_655 97.19(19)
Mo4 O10 Mo1 . . 91.4(2)
Mo4 O10 Mo1 3_655 . 97.37(18)
Mo3 O10 Mo1 3_655 . 163.8(2)
Mo4 O10 Mo2 . . 162.3(2)
Mo4 O10 Mo2 3_655 . 93.72(19)
Mo3 O10 Mo2 3_655 . 86.24(18)
Mo1 O10 Mo2 . . 85.76(17)
Mo4 O11 Mo1 . . 109.5(2)
Mo4 O11 Mo3 . . 110.7(2)
Mo1 O11 Mo3 . . 102.8(2)
Mo3 O12 Mo2 . 3_655 116.3(3)
Mo4 O13 Mo2 . 3_655 115.7(3)
C1 N1 C5 . . 121.6(10)
C1 N1 C6 . . 117.7(9)
C5 N1 C6 . . 120.6(10)
C16 N2 C12 . . 121.2(9)
C16 N2 C17 . . 120.2(8)
C12 N2 C17 . . 118.5(8)
N1 C1 C2 . . 121.0(12)
N1 C1 H1 . . 119.5
C2 C1 H1 . . 119.5
C1 C2 C3 . . 118.8(14)
C1 C2 H2 . . 120.6
C3 C2 H2 . . 120.6
C2 C3 C4 . . 120.3(14)
C2 C3 H3 . . 119.9
C4 C3 H3 . . 119.9
C3 C4 C5 . . 120.4(14)
C3 C4 H4 . . 119.8
C5 C4 H4 . . 119.8
N1 C5 C4 . . 117.8(12)
N1 C5 H5 . . 121.1
C4 C5 H5 . . 121.1
N1 C6 C7 . . 112.8(8)
N1 C6 H6A . . 109.0
C7 C6 H6A . . 109.0
N1 C6 H6B . . 109.0
C7 C6 H6B . . 109.0
H6A C6 H6B . . 107.8
C8 C7 C6 . . 110.3(9)
C8 C7 H7A . . 109.6
C6 C7 H7A . . 109.6
C8 C7 H7B . . 109.6
C6 C7 H7B . . 109.6
H7A C7 H7B . . 108.1
C7 C8 C9 . . 113.9(9)
C7 C8 H8A . . 108.8
C9 C8 H8A . . 108.8
C7 C8 H8B . . 108.8
C9 C8 H8B . . 108.8
H8A C8 H8B . . 107.7
C8 C9 C10 . . 112.0(9)
C8 C9 H9A . . 109.2
C10 C9 H9A . . 109.2
C8 C9 H9B . . 109.2
C10 C9 H9B . . 109.2
H9A C9 H9B . . 107.9
C11 C10 C9 . . 112.1(10)
C11 C10 H10A . . 109.2
C9 C10 H10A . . 109.2
C11 C10 H10B . . 109.2
C9 C10 H10B . . 109.2
H10A C10 H10B . . 107.9
C10 C11 H11A . . 109.5
C10 C11 H11B . . 109.5
H11A C11 H11B . . 109.5
C10 C11 H11C . . 109.5
H11A C11 H11C . . 109.5
H11B C11 H11C . . 109.5
N2 C12 C13 . . 120.1(9)
N2 C12 H12 . . 119.9
C13 C12 H12 . . 119.9
C14 C13 C12 . . 119.2(10)
C14 C13 H13 . . 120.4
C12 C13 H13 . . 120.4
C13 C14 C15 . . 119.7(11)
C13 C14 H14 . . 120.2
C15 C14 H14 . . 120.2
C16 C15 C14 . . 119.6(10)
C16 C15 H15 . . 120.2
C14 C15 H15 . . 120.2
N2 C16 C15 . . 120.0(10)
N2 C16 H16 . . 120.0
C15 C16 H16 . . 120.0
N2 C17 C18 . . 113.2(8)
N2 C17 H17A . . 108.9
C18 C17 H17A . . 108.9
N2 C17 H17B . . 108.9
C18 C17 H17B . . 108.9
H17A C17 H17B . . 107.8
C17 C18 C19 . . 113.5(9)
C17 C18 H18A . . 108.9
C19 C18 H18A . . 108.9
C17 C18 H18B . . 108.9
C19 C18 H18B . . 108.9
H18A C18 H18B . . 107.7
C20 C19 C18 . . 115.2(9)
C20 C19 H19A . . 108.5
C18 C19 H19A . . 108.5
C20 C19 H19B . . 108.5
C18 C19 H19B . . 108.5
H19A C19 H19B . . 107.5
C19 C20 C21 . . 111.9(10)
C19 C20 H20A . . 109.2
C21 C20 H20A . . 109.2
C19 C20 H20B . . 109.2
C21 C20 H20B . . 109.2
H20A C20 H20B . . 107.9
C22 C21 C20 . . 111.6(11)
C22 C21 H21A . . 109.3
C20 C21 H21A . . 109.3
C22 C21 H21B . . 109.3
C20 C21 H21B . . 109.3
H21A C21 H21B . . 108.0
C21 C22 H22A . . 109.5
C21 C22 H22B . . 109.5
H22A C22 H22B . . 109.5
C21 C22 H22C . . 109.5
H22A C22 H22C . . 109.5
H22B C22 H22C . . 109.5

loop_
_geom_bond_atom_site_label_1
_geom_bond_atom_site_label_2
_geom_bond_site_symmetry_2
_geom_bond_distance
Mo1 O1 . 1.672(6)
Mo1 O2 . 1.694(5)
Mo2 O3 . 1.678(6)
Mo2 O4 . 1.684(5)
Mo3 O5 . 1.684(6)
Mo3 O6 . 1.692(5)
Mo4 O7 . 1.686(5)
Mo1 O9 . 1.867(6)
Mo2 O12 3_655 1.925(6)
Mo2 O9 . 1.926(6)
Mo2 O13 3_655 2.311(5)
Mo3 O12 . 1.870(6)
Mo4 O13 . 1.725(5)
Mo1 O11 . 1.989(5)
Mo1 O8 3_655 2.295(5)
Mo3 O8 3_655 1.976(5)
Mo3 O11 . 2.311(5)
Mo4 O11 . 1.939(5)
Mo4 O8 . 1.951(5)
Mo2 O10 . 2.374(5)
Mo1 O10 . 2.351(5)
Mo3 O10 3_655 2.344(5)
Mo4 O10 . 2.128(5)
Mo4 O10 3_655 2.327(5)
Mo1 Mo4 . 3.2085(13)
Mo1 Mo2 . 3.2154(14)
Mo3 Mo4 3_655 3.2188(13)
Mo4 Mo3 3_655 3.2188(13)
N1 C1 . 1.322(12)
N1 C5 . 1.338(13)
N1 C6 . 1.472(12)
N2 C16 . 1.325(10)
N2 C12 . 1.333(10)
N2 C17 . 1.475(11)
C1 C2 . 1.340(14)
C1 H1 . 0.9300
C2 C3 . 1.342(17)
C2 H2 . 0.9300
C3 C4 . 1.347(17)
C3 H3 . 0.9300
C4 C5 . 1.362(17)
C4 H4 . 0.9300
C5 H5 . 0.9300
C6 C7 . 1.507(12)
C6 H6A . 0.9700
C6 H6B . 0.9700
C7 C8 . 1.496(12)
C7 H7A . 0.9700
C7 H7B . 0.9700
C8 C9 . 1.504(13)
C8 H8A . 0.9700
C8 H8B . 0.9700
C9 C10 . 1.510(13)
C9 H9A . 0.9700
C9 H9B . 0.9700
C10 C11 . 1.501(14)
C10 H10A . 0.9700
C10 H10B . 0.9700
C11 H11A . 0.9600
C11 H11B . 0.9600
C11 H11C . 0.9600
C12 C13 . 1.355(12)
C12 H12 . 0.9300
C13 C14 . 1.351(13)
C13 H13 . 0.9300
C14 C15 . 1.367(15)
C14 H14 . 0.9300
C15 C16 . 1.345(15)
C15 H15 . 0.9300
C16 H16 . 0.9300
C17 C18 . 1.481(12)
C17 H17A . 0.9700
C17 H17B . 0.9700
C18 C19 . 1.499(13)
C18 H18A . 0.9700
C18 H18B . 0.9700
C19 C20 . 1.474(13)
C19 H19A . 0.9700
C19 H19B . 0.9700
C20 C21 . 1.547(14)
C20 H20A . 0.9700
C20 H20B . 0.9700
C21 C22 . 1.476(15)
C21 H21A . 0.9700
C21 H21B . 0.9700
C22 H22A . 0.9600
C22 H22B . 0.9600
C22 H22C . 0.9600

loop_
_geom_hbond_atom_site_label_D
_geom_hbond_atom_site_label_H
_geom_hbond_atom_site_label_A
_geom_hbond_site_symmetry_A
_geom_hbond_distance_DH
_geom_hbond_distance_HA
_geom_hbond_distance_DA
_geom_hbond_angle_DHA
C19 H19A O4 2 0.97 2.60 3.391(12) 139.4
C17 H17B O6 4_566 0.97 2.30 3.200(11) 154.1
C17 H17A O4 . 0.97 2.48 3.207(11) 131.4
C17 H17A O2 . 0.97 2.46 3.166(10) 129.7
C16 H16 O5 4_566 0.93 2.40 3.271(11) 155.1
C15 H15 O9 2_545 0.93 2.56 3.257(13) 131.6
C12 H12 O2 . 0.93 2.40 3.243(11) 150.7
C7 H7B O3 4_566 0.97 2.40 3.143(12) 132.6
C5 H5 O1 1_556 0.93 2.39 3.059(13) 129.1
C4 H4 O8 1_566 0.93 2.56 3.295(15) 136.0
C1 H1 O3 4_566 0.93 2.50 3.295(13) 143.7

loop_
_geom_torsion_atom_site_label_1
_geom_torsion_atom_site_label_2
_geom_torsion_atom_site_label_3
_geom_torsion_atom_site_label_4
_geom_torsion_site_symmetry_1
_geom_torsion_site_symmetry_4
_geom_torsion
O1 Mo1 Mo2 O3 . . -0.1(4)
O2 Mo1 Mo2 O3 . . -110.9(3)
O9 Mo1 Mo2 O3 . . 3.0(4)
O11 Mo1 Mo2 O3 . . 153.7(3)
O8 Mo1 Mo2 O3 3_655 . 87.1(3)
O10 Mo1 Mo2 O3 . . 153.6(3)
Mo4 Mo1 Mo2 O3 . . 165.2(3)
O1 Mo1 Mo2 O4 . . 107.6(3)
O2 Mo1 Mo2 O4 . . -3.2(3)
O9 Mo1 Mo2 O4 . . 110.7(4)
O11 Mo1 Mo2 O4 . . -98.6(3)
O8 Mo1 Mo2 O4 3_655 . -165.2(2)
O10 Mo1 Mo2 O4 . . -98.7(3)
Mo4 Mo1 Mo2 O4 . . -87.1(2)
O1 Mo1 Mo2 O12 . 3_655 -152.7(3)
O2 Mo1 Mo2 O12 . 3_655 96.5(3)
O9 Mo1 Mo2 O12 . 3_655 -149.6(4)
O11 Mo1 Mo2 O12 . 3_655 1.1(3)
O8 Mo1 Mo2 O12 3_655 3_655 -65.6(2)
O10 Mo1 Mo2 O12 . 3_655 1.0(2)
Mo4 Mo1 Mo2 O12 . 3_655 12.53(19)
O1 Mo1 Mo2 O9 . . -3.2(4)
O2 Mo1 Mo2 O9 . . -114.0(4)
O11 Mo1 Mo2 O9 . . 150.7(3)
O8 Mo1 Mo2 O9 3_655 . 84.0(3)
O10 Mo1 Mo2 O9 . . 150.6(3)
Mo4 Mo1 Mo2 O9 . . 162.1(3)
O1 Mo1 Mo2 O13 . 3_655 -83.5(3)
O2 Mo1 Mo2 O13 . 3_655 165.7(2)
O9 Mo1 Mo2 O13 . 3_655 -80.4(3)
O11 Mo1 Mo2 O13 . 3_655 70.3(2)
O8 Mo1 Mo2 O13 3_655 3_655 3.65(19)
O10 Mo1 Mo2 O13 . 3_655 70.2(2)
Mo4 Mo1 Mo2 O13 . 3_655 81.73(14)
O1 Mo1 Mo2 O10 . . -153.8(3)
O2 Mo1 Mo2 O10 . . 95.4(3)
O9 Mo1 Mo2 O10 . . -150.6(3)
O11 Mo1 Mo2 O10 . . 0.1(2)
O8 Mo1 Mo2 O10 3_655 . -66.6(2)
Mo4 Mo1 Mo2 O10 . . 11.52(16)
O1 Mo1 Mo4 O7 . . -108.3(4)
O2 Mo1 Mo4 O7 . . -2.0(3)
O9 Mo1 Mo4 O7 . . 98.2(3)
O11 Mo1 Mo4 O7 . . -110.1(3)
O8 Mo1 Mo4 O7 3_655 . 174.9(2)
O10 Mo1 Mo4 O7 . . 100.2(3)
Mo2 Mo1 Mo4 O7 . . 87.4(2)
O1 Mo1 Mo4 O13 . . 2.8(4)
O2 Mo1 Mo4 O13 . . 109.1(3)
O9 Mo1 Mo4 O13 . . -150.6(3)
O11 Mo1 Mo4 O13 . . 1.0(3)
O8 Mo1 Mo4 O13 3_655 . -74.0(3)
O10 Mo1 Mo4 O13 . . -148.7(3)
Mo2 Mo1 Mo4 O13 . . -161.5(2)
O1 Mo1 Mo4 O11 . . 1.8(4)
O2 Mo1 Mo4 O11 . . 108.1(3)
O9 Mo1 Mo4 O11 . . -151.7(3)
O8 Mo1 Mo4 O11 3_655 . -75.0(3)
O10 Mo1 Mo4 O11 . . -149.7(3)
Mo2 Mo1 Mo4 O11 . . -162.5(2)
O1 Mo1 Mo4 O8 . . 148.9(3)
O2 Mo1 Mo4 O8 . . -104.8(3)
O9 Mo1 Mo4 O8 . . -4.5(3)
O11 Mo1 Mo4 O8 . . 147.1(3)
O8 Mo1 Mo4 O8 3_655 . 72.1(2)
O10 Mo1 Mo4 O8 . . -2.6(2)
Mo2 Mo1 Mo4 O8 . . -15.39(17)
O1 Mo1 Mo4 O10 . . 151.5(4)
O2 Mo1 Mo4 O10 . . -102.2(3)
O9 Mo1 Mo4 O10 . . -2.0(3)
O11 Mo1 Mo4 O10 . . 149.7(3)
O8 Mo1 Mo4 O10 3_655 . 74.7(2)
Mo2 Mo1 Mo4 O10 . . -12.82(18)
O1 Mo1 Mo4 O10 . 3_655 77.1(3)
O2 Mo1 Mo4 O10 . 3_655 -176.6(2)
O9 Mo1 Mo4 O10 . 3_655 -76.4(2)
O11 Mo1 Mo4 O10 . 3_655 75.3(3)
O8 Mo1 Mo4 O10 3_655 3_655 0.28(19)
O10 Mo1 Mo4 O10 . 3_655 -74.4(2)
Mo2 Mo1 Mo4 O10 . 3_655 -87.21(14)
O1 Mo1 Mo4 Mo3 . 3_655 163.0(3)
O2 Mo1 Mo4 Mo3 . 3_655 -90.7(2)
O9 Mo1 Mo4 Mo3 . 3_655 9.51(18)
O11 Mo1 Mo4 Mo3 . 3_655 161.2(2)
O8 Mo1 Mo4 Mo3 3_655 3_655 86.15(14)
O10 Mo1 Mo4 Mo3 . 3_655 11.47(18)
Mo2 Mo1 Mo4 Mo3 . 3_655 -1.34(3)
O7 Mo4 O8 Mo3 . 3_655 -73.0(3)
O13 Mo4 O8 Mo3 . 3_655 -179.7(3)
O11 Mo4 O8 Mo3 . 3_655 64.8(5)
O10 Mo4 O8 Mo3 . 3_655 23.0(2)
O10 Mo4 O8 Mo3 3_655 3_655 101.0(3)
Mo1 Mo4 O8 Mo3 . 3_655 24.9(3)
O7 Mo4 O8 Mo1 . 3_655 172.3(3)
O13 Mo4 O8 Mo1 . 3_655 65.7(3)
O11 Mo4 O8 Mo1 . 3_655 -49.8(5)
O10 Mo4 O8 Mo1 . 3_655 -91.7(2)
O10 Mo4 O8 Mo1 3_655 3_655 -13.6(2)
Mo1 Mo4 O8 Mo1 . 3_655 -89.8(2)
Mo3 Mo4 O8 Mo1 3_655 3_655 -114.7(4)
O1 Mo1 O9 Mo2 . . 177.7(3)
O2 Mo1 O9 Mo2 . . 69.0(3)
O11 Mo1 O9 Mo2 . . -49.7(5)
O8 Mo1 O9 Mo2 3_655 . -93.4(3)
O10 Mo1 O9 Mo2 . . -21.8(2)
Mo4 Mo1 O9 Mo2 . . -20.4(3)
O3 Mo2 O9 Mo1 . . -177.7(3)
O4 Mo2 O9 Mo1 . . -70.6(3)
O12 Mo2 O9 Mo1 3_655 . 50.9(6)
O13 Mo2 O9 Mo1 3_655 . 93.5(3)
O10 Mo2 O9 Mo1 . . 21.7(2)
O7 Mo4 O10 Mo4 . 3_655 178.6(2)
O13 Mo4 O10 Mo4 . 3_655 1.3(7)
O11 Mo4 O10 Mo4 . 3_655 -80.5(2)
O8 Mo4 O10 Mo4 . 3_655 79.9(2)
O10 Mo4 O10 Mo4 3_655 3_655 0.0
Mo1 Mo4 O10 Mo4 . 3_655 -97.9(2)
Mo3 Mo4 O10 Mo4 3_655 3_655 97.9(2)
O7 Mo4 O10 Mo3 . 3_655 80.7(2)
O13 Mo4 O10 Mo3 . 3_655 -96.7(6)
O11 Mo4 O10 Mo3 . 3_655 -178.4(2)
O8 Mo4 O10 Mo3 . 3_655 -18.00(17)
O10 Mo4 O10 Mo3 3_655 3_655 -97.9(2)
Mo1 Mo4 O10 Mo3 . 3_655 164.2(2)
O7 Mo4 O10 Mo1 . . -83.4(2)
O13 Mo4 O10 Mo1 . . 99.2(6)
O11 Mo4 O10 Mo1 . . 17.44(17)
O8 Mo4 O10 Mo1 . . 177.9(2)
O10 Mo4 O10 Mo1 3_655 . 97.9(2)
Mo3 Mo4 O10 Mo1 3_655 . -164.2(2)
O7 Mo4 O10 Mo2 . . -3.1(9)
O13 Mo4 O10 Mo2 . . 179.6(7)
O11 Mo4 O10 Mo2 . . 97.8(9)
O8 Mo4 O10 Mo2 . . -101.8(9)
O10 Mo4 O10 Mo2 3_655 . 178.3(10)
Mo1 Mo4 O10 Mo2 . . 80.4(8)
Mo3 Mo4 O10 Mo2 3_655 . -83.8(8)
O1 Mo1 O10 Mo4 . . -96.1(8)
O2 Mo1 O10 Mo4 . . 76.8(2)
O9 Mo1 O10 Mo4 . . 178.2(2)
O11 Mo1 O10 Mo4 . . -17.47(18)
O8 Mo1 O10 Mo4 3_655 . -93.4(2)
Mo2 Mo1 O10 Mo4 . . 162.5(2)
O1 Mo1 O10 Mo4 . 3_655 8.2(9)
O2 Mo1 O10 Mo4 . 3_655 -178.9(2)
O9 Mo1 O10 Mo4 . 3_655 -77.5(2)
O11 Mo1 O10 Mo4 . 3_655 86.8(2)
O8 Mo1 O10 Mo4 3_655 3_655 10.94(18)
Mo4 Mo1 O10 Mo4 . 3_655 104.3(2)
Mo2 Mo1 O10 Mo4 . 3_655 -93.2(2)
O1 Mo1 O10 Mo3 . 3_655 162.0(9)
O2 Mo1 O10 Mo3 . 3_655 -25.0(10)
O9 Mo1 O10 Mo3 . 3_655 76.4(10)
O11 Mo1 O10 Mo3 . 3_655 -119.3(10)
O8 Mo1 O10 Mo3 3_655 3_655 164.8(10)
Mo4 Mo1 O10 Mo3 . 3_655 -101.9(10)
Mo2 Mo1 O10 Mo3 . 3_655 60.6(9)
O1 Mo1 O10 Mo2 . . 101.4(8)
O2 Mo1 O10 Mo2 . . -85.7(2)
O9 Mo1 O10 Mo2 . . 15.75(18)
O11 Mo1 O10 Mo2 . . -180.0(2)
O8 Mo1 O10 Mo2 3_655 . 104.2(2)
Mo4 Mo1 O10 Mo2 . . -162.5(2)
O3 Mo2 O10 Mo4 . . -177.9(8)
O4 Mo2 O10 Mo4 . . 0.6(9)
O12 Mo2 O10 Mo4 3_655 . 99.7(9)
O9 Mo2 O10 Mo4 . . -96.6(9)
O13 Mo2 O10 Mo4 3_655 . -178.4(9)
Mo1 Mo2 O10 Mo4 . . -81.2(8)
O3 Mo2 O10 Mo4 . 3_655 0.5(9)
O4 Mo2 O10 Mo4 . 3_655 178.9(2)
O12 Mo2 O10 Mo4 3_655 3_655 -82.0(2)
O9 Mo2 O10 Mo4 . 3_655 81.8(2)
O13 Mo2 O10 Mo4 3_655 3_655 -0.02(17)
Mo1 Mo2 O10 Mo4 . 3_655 97.12(18)
O3 Mo2 O10 Mo3 . 3_655 97.4(8)
O4 Mo2 O10 Mo3 . 3_655 -84.1(2)
O12 Mo2 O10 Mo3 3_655 3_655 14.98(19)
O9 Mo2 O10 Mo3 . 3_655 178.7(2)
O13 Mo2 O10 Mo3 3_655 3_655 97.0(2)
Mo1 Mo2 O10 Mo3 . 3_655 -165.9(2)
O3 Mo2 O10 Mo1 . . -96.7(8)
O4 Mo2 O10 Mo1 . . 81.8(2)
O12 Mo2 O10 Mo1 3_655 . -179.1(2)
O9 Mo2 O10 Mo1 . . -15.36(18)
O13 Mo2 O10 Mo1 3_655 . -97.14(19)
O7 Mo4 O11 Mo1 . . 73.8(3)
O13 Mo4 O11 Mo1 . . -179.2(3)
O8 Mo4 O11 Mo1 . . -63.7(5)
O10 Mo4 O11 Mo1 . . -22.1(2)
O10 Mo4 O11 Mo1 3_655 . -99.8(3)
Mo3 Mo4 O11 Mo1 3_655 . -23.5(3)
O7 Mo4 O11 Mo3 . . -173.5(3)
O13 Mo4 O11 Mo3 . . -66.6(3)
O8 Mo4 O11 Mo3 . . 48.9(5)
O10 Mo4 O11 Mo3 . . 90.6(2)
O10 Mo4 O11 Mo3 3_655 . 12.9(2)
Mo1 Mo4 O11 Mo3 . . 112.7(3)
Mo3 Mo4 O11 Mo3 3_655 . 89.2(2)
O1 Mo1 O11 Mo4 . . -178.8(3)
O2 Mo1 O11 Mo4 . . -71.6(3)
O9 Mo1 O11 Mo4 . . 48.9(5)
O8 Mo1 O11 Mo4 3_655 . 95.4(3)
O10 Mo1 O11 Mo4 . . 20.4(2)
Mo2 Mo1 O11 Mo4 . . 20.4(3)
O1 Mo1 O11 Mo3 . . 63.5(3)
O2 Mo1 O11 Mo3 . . 170.7(2)
O9 Mo1 O11 Mo3 . . -68.8(5)
O8 Mo1 O11 Mo3 3_655 . -22.35(18)
O10 Mo1 O11 Mo3 . . -97.3(2)
Mo4 Mo1 O11 Mo3 . . -117.7(3)
Mo2 Mo1 O11 Mo3 . . -97.32(18)
O5 Mo3 O11 Mo4 . . 166.5(3)
O6 Mo3 O11 Mo4 . . -46.8(10)
O12 Mo3 O11 Mo4 . . 64.7(3)
O8 Mo3 O11 Mo4 3_655 . -90.7(3)
O10 Mo3 O11 Mo4 3_655 . -13.2(2)
Mo4 Mo3 O11 Mo4 3_655 . -55.5(2)
O5 Mo3 O11 Mo1 . . -76.6(3)
O6 Mo3 O11 Mo1 . . 70.1(9)
O12 Mo3 O11 Mo1 . . -178.4(3)
O8 Mo3 O11 Mo1 3_655 . 26.2(2)
O10 Mo3 O11 Mo1 3_655 . 103.7(2)
Mo4 Mo3 O11 Mo1 3_655 . 61.42(18)
O5 Mo3 O12 Mo2 . 3_655 178.7(3)
O6 Mo3 O12 Mo2 . 3_655 70.9(3)
O8 Mo3 O12 Mo2 3_655 3_655 -48.9(5)
O11 Mo3 O12 Mo2 . 3_655 -93.3(3)
O10 Mo3 O12 Mo2 3_655 3_655 -21.3(2)
Mo4 Mo3 O12 Mo2 3_655 3_655 -19.5(3)
O7 Mo4 O13 Mo2 . 3_655 -178.5(3)
O11 Mo4 O13 Mo2 . 3_655 77.1(3)
O8 Mo4 O13 Mo2 . 3_655 -76.2(3)
O10 Mo4 O13 Mo2 . 3_655 -1.2(8)
O10 Mo4 O13 Mo2 3_655 3_655 0.0(3)
Mo1 Mo4 O13 Mo2 . 3_655 76.5(3)
Mo3 Mo4 O13 Mo2 3_655 3_655 -76.5(3)
C5 N1 C1 C2 . . -1.2(17)
C6 N1 C1 C2 . . 175.2(10)
N1 C1 C2 C3 . . 1(2)
C1 C2 C3 C4 . . -1(2)
C2 C3 C4 C5 . . 1(2)
C1 N1 C5 C4 . . 1.9(17)
C6 N1 C5 C4 . . -174.4(10)
C3 C4 C5 N1 . . -2(2)
C1 N1 C6 C7 . . -80.5(12)
C5 N1 C6 C7 . . 95.9(11)
N1 C6 C7 C8 . . 172.8(9)
C6 C7 C8 C9 . . -176.4(9)
C7 C8 C9 C10 . . -179.9(9)
C8 C9 C10 C11 . . 179.9(10)
C16 N2 C12 C13 . . -1.7(15)
C17 N2 C12 C13 . . -178.0(9)
N2 C12 C13 C14 . . 2.3(16)
C12 C13 C14 C15 . . -4.0(17)
C13 C14 C15 C16 . . 5.1(19)
C12 N2 C16 C15 . . 2.7(17)
C17 N2 C16 C15 . . 179.0(10)
C14 C15 C16 N2 . . -4.4(19)
C16 N2 C17 C18 . . -93.2(11)
C12 N2 C17 C18 . . 83.2(10)
N2 C17 C18 C19 . . -170.0(8)
C17 C18 C19 C20 . . -176.7(9)
C18 C19 C20 C21 . . -179.2(9)
C19 C20 C21 C22 . . -173.3(10)
